data_2003633
loop_
_publ_author_name
'Yang, Q.-C.'
'Huang, D.-M.'
'Chen, H.-Y.'
'Tang, Y.-Q.'

_publ_section_title
;
 Phenyl Carbamidonitrile
;
_journal_issue 7
_journal_name_full 'Acta Crystallographica Section C'
_journal_page_first 1412
_journal_page_last 1414
_journal_paper_doi 10.1107/S0108270194014290
_journal_volume 51
_journal_year 1995
_chemical_formula_sum 'C8 H7 N3 O'
_chemical_formula_weight 161.2
_space_group_IT_number 61
_symmetry_cell_setting orthorhombic
_symmetry_space_group_name_Hall '-P 2ac 2ab'
_symmetry_space_group_name_H-M 'P b c a'
_atom_type_scat_source IntTabIV
_cell_angle_alpha 90
_cell_angle_beta 90
_cell_angle_gamma 90
_cell_formula_units_Z 8
_cell_length_a 11.528(3)
_cell_length_b 9.166(1)
_cell_length_c 14.655(2)
_cell_measurement_reflns_used 25
_cell_measurement_temperature 296
_cell_measurement_theta_max 10.88
_cell_measurement_theta_min 7.06
_cell_volume 1548.5(5)
_diffrn_measurement_device 'Siemens R3m/V'
_diffrn_measurement_method \w
_diffrn_radiation_type MoK\a
_diffrn_radiation_wavelength 0.71073
_diffrn_reflns_av_R_equivalents 0.024
_diffrn_reflns_limit_h_max 0
_diffrn_reflns_limit_h_min -14
_diffrn_reflns_limit_k_max 0
_diffrn_reflns_limit_k_min -11
_diffrn_reflns_limit_l_max 18
_diffrn_reflns_limit_l_min -18
_diffrn_reflns_number 3006
_diffrn_reflns_theta_max 26.0
_diffrn_standards_decay_% 2.5
_diffrn_standards_interval_count 100
_diffrn_standards_number 2
_exptl_absorpt_coefficient_mu 0.091
_exptl_absorpt_correction_type none
_exptl_crystal_colour colourless
_exptl_crystal_density_diffrn 1.383
_exptl_crystal_description 'needle-like prism'
_exptl_crystal_size_max 0.75
_exptl_crystal_size_mid 0.25
_exptl_crystal_size_min 0.15
_refine_diff_density_max 0.16
_refine_diff_density_min -0.20
_refine_ls_extinction_method none
_refine_ls_goodness_of_fit_obs 1.51
_refine_ls_hydrogen_treatment refxyz
_refine_ls_number_parameters 130
_refine_ls_number_reflns 1038
_refine_ls_R_factor_obs 0.0436
_refine_ls_shift/esd_max 0.108
_refine_ls_structure_factor_coef F
_refine_ls_weighting_details 'w = 1/[\s^2^(F) + 0.0002F^2^]'
_refine_ls_weighting_scheme calc
_refine_ls_wR_factor_obs 0.0455
_reflns_number_observed 1038
_reflns_number_total 1529
_reflns_observed_criterion F>4\s(F)
_cod_data_source_file as1148.cif
_cod_data_source_block as1148a
_cod_depositor_comments
;
The following automatic conversions were performed:

'_refine_ls_weighting_scheme' value 'w = 1/[\s^2^(F) + 0.0002F^2^]'
was changed to 'calc'. New tag '_refine_ls_weighting_details' was
created. The value of the new tag was set to 'w = 1/[\s^2^(F) +
0.0002F^2^]'.

Automatic conversion script
Id: cif_fix_values 3143 2015-03-26 13:38:13Z robertas 
;
_cod_original_cell_volume 1548.6(5)
_cod_original_formula_sum 'C8 H7 N3 O1'
_cod_database_code 2003633

loop_
_symmetry_equiv_pos_as_xyz
x,y,z
1/2+x,y,1/2-z
x,1/2-y,1/2+z
1/2-x,1/2+y,z
-x,-y,-z
1/2-x,-y,1/2+z
-x,1/2+y,1/2-z
1/2+x,1/2-y,-z

loop_
_atom_site_label
_atom_site_fract_x
_atom_site_fract_y
_atom_site_fract_z
_atom_site_U_iso_or_equiv
C(1) .9644(2) .3728(2) .3632(2) .040(1)
C(2) 1.0584(2) .4566(2) .3903(2) .050(1)
C(3) 1.1701(2) .4051(3) .3778(2) .056(1)
C(4) 1.1881(2) .2710(3) .3384(2) .059(1)
C(5) 1.0947(2) .1897(3) .3092(2) .058(1)
C(6) .9824(2) .2408(3) .3201(2) .047(1)
N(7) .8513(1) .4298(2) .3801(1) .047(1)
C(8) .7548(2) .3526(2) .3965(1) .040(1)
O(9) .7458(1) .2201(1) .3949(1) .049(1)
N(10) .6589(1) .4391(2) .4165(2) .051(1)
C(11) .5546(2) .3789(2) .4293(2) .048(1)
N(12) .4648(2) .3302(2) .4403(2) .065(1)
H(2) 1.0436(20) .5463(27) .4170(18) .080
H(3) 1.2343(20) .4671(25) .3966(17) .080
H(4) 1.2671(22) .2377(26) .3334(17) .080
H(5) 1.1047(19) .0901(28) .2803(17) .080
H(6) .9164(19) .1854(25) .2993(17) .080
H(7) .8498(20) .5227(29) .3887(18) .080
H(10) .6619(20) .5316(28) .4170(18) .080

loop_
_geom_angle_atom_site_label_1
_geom_angle_atom_site_label_2
_geom_angle_atom_site_label_3
_geom_angle
_geom_angle_publ_flag
C(2) C(1) C(6) 119.9(2) yes
C(6) C(1) N(7) 122.5(2) yes
C(1) C(2) H(2) 117.9(14) no
C(2) C(3) C(4) 120.1(2) yes
C(4) C(3) H(3) 121.7(14) no
C(3) C(4) H(4) 117.3(14) no
C(4) C(5) C(6) 120.7(2) yes
C(6) C(5) H(5) 117.4(12) no
C(1) C(6) H(6) 119.2(13) no
C(1) N(7) C(8) 126.6(2) yes
C(8) N(7) H(7) 118.6(15) no
N(7) C(8) N(10) 113.4(2) yes
C(8) N(10) C(11) 120.7(2) yes
C(11) N(10) H(10) 116.6(16) no
C(2) C(1) N(7) 117.6(2) yes
C(1) C(2) C(3) 120.1(2) yes
C(3) C(2) H(2) 122.0(14) no
C(2) C(3) H(3) 118.2(14) no
C(3) C(4) C(5) 119.8(2) yes
C(5) C(4) H(4) 122.9(15) no
C(4) C(5) H(5) 121.9(12) no
C(1) C(6) C(5) 119.3(2) yes
C(5) C(6) H(6) 121.5(13) no
C(1) N(7) H(7) 113.9(15) no
N(7) C(8) O(9) 126.4(2) yes
O(9) C(8) N(10) 120.2(2) yes
C(8) N(10) H(10) 122.5(16) no
N(10) C(11) N(12) 178.7(2) yes

loop_
_geom_bond_atom_site_label_1
_geom_bond_atom_site_label_2
_geom_bond_distance
_geom_bond_publ_flag
C(1) C(2) 1.386(3) yes
C(1) N(7) 1.425(3) yes
C(2) H(2) 0.93(3) no
C(3) H(3) 0.97(2) no
C(4) H(4) 0.96(3) no
C(5) H(5) 1.01(3) no
N(7) C(8) 1.339(3) yes
C(8) O(9) 1.219(2) yes
N(10) C(11) 1.335(3) yes
C(11) N(12) 1.139(3) yes
C(1) C(6) 1.381(3) yes
C(2) C(3) 1.383(3) yes
C(3) C(4) 1.373(4) yes
C(4) C(5) 1.378(3) yes
C(5) C(6) 1.386(3) yes
C(6) H(6) 0.96(2) no
N(7) H(7) 0.86(3) no
C(8) N(10) 1.392(3) yes
N(10) H(10) 0.85(3) no
